data_4341635
loop_
_publ_author_name
'Artetxe, Be\~nat'
'Reinoso, Santiago'
'San Felices, Leire'
'Vitoria, Pablo'
'Pache, Aroa'
'Mart\'in-Caballero, Jagoba'
'Guti\'errez-Zorrilla, Juan M'

_publ_section_title
;
 Functionalization of krebs-type polyoxometalates with n,o-chelating
 ligands: a systematic study.
;
_journal_issue 1
_journal_name_full 'Inorganic chemistry'
_journal_page_first 241
_journal_page_last 252
_journal_paper_doi 10.1021/ic502232v
_journal_volume 54
_journal_year 2015
_chemical_formula_moiety 'C8 H82 K4 N4 Na8 Ni2 O112 Sb2 W20'
_chemical_formula_sum 'C8 H82 K4 N4 Na8 Ni2 O112 Sb2 W20'
_chemical_formula_weight 6405.02
_chemical_name_systematic
;
 ?
;
_space_group_IT_number 2
_symmetry_cell_setting triclinic
_symmetry_Int_Tables_number 2
_symmetry_space_group_name_Hall '-P 1'
_symmetry_space_group_name_H-M 'P -1'
_atom_sites_solution_hydrogens geom
_atom_sites_solution_primary iterative
_atom_sites_solution_secondary difmap
_audit_creation_date 2014-01-28T16:30:13-00:00
_audit_creation_method 'WinGX routine CIF_UPDATE'
_cell_angle_alpha 91.809(3)
_cell_angle_beta 99.309(2)
_cell_angle_gamma 104.266(3)
_cell_formula_units_Z 1
_cell_length_a 12.2030(4)
_cell_length_b 13.3843(5)
_cell_length_c 17.3303(4)
_cell_measurement_reflns_used 12555
_cell_measurement_temperature 100.1(4)
_cell_measurement_theta_max 28.25
_cell_measurement_theta_min 1.928
_cell_volume 2699.56(15)
_computing_cell_refinement
;
        CrysAlisPro, Agilent Technologies,
        Version 1.171.36.24 (release 03-12-2012 CrysAlis171 .NET)
        (compiled Dec  3 2012,18:21:49)
;
_computing_data_collection
;
        CrysAlisPro, Agilent Technologies,
        Version 1.171.36.24 (release 03-12-2012 CrysAlis171 .NET)
        (compiled Dec  3 2012,18:21:49)
;
_computing_data_reduction
;
        CrysAlisPro, Agilent Technologies,
        Version 1.171.36.24 (release 03-12-2012 CrysAlis171 .NET)
        (compiled Dec  3 2012,18:21:49)
;
_computing_molecular_graphics 'Olex2 (Dolomanov et al., 2009)'
_computing_publication_material 'WinGX publication routines (Farrugia, 1999)'
_computing_structure_refinement 'ShelXL (Sheldrick, 2008)'
_computing_structure_solution 'olex2.solve (Bourhis et al., 2013)'
_diffrn_ambient_temperature 100.1(4)
_diffrn_detector 'CCD plate'
_diffrn_detector_area_resol_mean 16.2439
_diffrn_detector_type Eos
_diffrn_measured_fraction_theta_full 1
_diffrn_measured_fraction_theta_max 1
_diffrn_measurement_device '\k-geometry diffractometer'
_diffrn_measurement_device_type 'SuperNova, Single source at offset'
_diffrn_measurement_method '\w scans'
_diffrn_orient_matrix_UB_11 -0.0103521
_diffrn_orient_matrix_UB_12 0.0473778
_diffrn_orient_matrix_UB_13 0.0122924
_diffrn_orient_matrix_UB_21 0.0577073
_diffrn_orient_matrix_UB_22 0.0259549
_diffrn_orient_matrix_UB_23 -0.0014863
_diffrn_orient_matrix_UB_31 -0.0165326
_diffrn_orient_matrix_UB_32 0.009407
_diffrn_orient_matrix_UB_33 -0.0397048
_diffrn_radiation_monochromator mirror
_diffrn_radiation_type MoK\a
_diffrn_radiation_wavelength 0.71073
_diffrn_reflns_av_R_equivalents 0.0468
_diffrn_reflns_av_unetI/netI 0.0633
_diffrn_reflns_limit_h_max 10
_diffrn_reflns_limit_h_min -15
_diffrn_reflns_limit_k_max 16
_diffrn_reflns_limit_k_min -16
_diffrn_reflns_limit_l_max 20
_diffrn_reflns_limit_l_min -21
_diffrn_reflns_number 20516
_diffrn_reflns_theta_full 26
_diffrn_reflns_theta_max 26
_diffrn_reflns_theta_min 1.57
_diffrn_source 'SuperNova (Mo) X-ray Source'
_exptl_absorpt_coefficient_mu 22.351
_exptl_absorpt_correction_T_max 0.399
_exptl_absorpt_correction_T_min 0.047
_exptl_absorpt_correction_type analytical
_exptl_absorpt_process_details
;
        CrysAlisPro, Agilent Technologies,
        Version 1.171.36.24 (release 03-12-2012 CrysAlis171 .NET)
        (compiled Dec  3 2012,18:21:49)
Analytical numeric absorption correction using a multifaceted crystal
                        model based on expressions derived by R.C. Clark & J.S.
        (Clark, R. C. & Reid, J. S. (1995). Acta Cryst. A51, 887-897)
;
_exptl_crystal_colour green
_exptl_crystal_density_diffrn 3.94
_exptl_crystal_density_method 'not measured'
_exptl_crystal_description prism
_exptl_crystal_F_000 2856
_exptl_crystal_size_max 0.1937
_exptl_crystal_size_mid 0.0738
_exptl_crystal_size_min 0.0511
_refine_diff_density_max 6.363
_refine_diff_density_min -4.35
_refine_diff_density_rms 0.653
_refine_ls_extinction_method none
_refine_ls_goodness_of_fit_ref 1.077
_refine_ls_hydrogen_treatment constr
_refine_ls_matrix_type full
_refine_ls_number_parameters 404
_refine_ls_number_reflns 10597
_refine_ls_number_restraints 0
_refine_ls_restrained_S_all 1.077
_refine_ls_R_factor_all 0.0651
_refine_ls_R_factor_gt 0.0587
_refine_ls_shift/su_max 0.004
_refine_ls_shift/su_mean 0
_refine_ls_structure_factor_coef Fsqd
_refine_ls_weighting_details 'calc w=1/[\s^2^(Fo^2^)+(0.0933P)^2^+100.6794P] where P=(Fo^2^+2Fc^2^)/3'
_refine_ls_weighting_scheme calc
_refine_ls_wR_factor_gt 0.1613
_refine_ls_wR_factor_ref 0.1685
_reflns_number_gt 9386
_reflns_number_total 10597
_reflns_threshold_expression >2sigma(I)
_cod_data_source_file ic502232v_si_002.cif
_cod_data_source_block 2-SbNi
_cod_depositor_comments 'Adding full bibliography for 4341628--4341641.cif.'
_cod_original_cell_volume 2699.55(15)
_cod_database_code 4341635

loop_
_symmetry_equiv_pos_as_xyz
'x, y, z'
'-x, -y, -z'

loop_
_atom_site_label
_atom_site_type_symbol
_atom_site_fract_x
_atom_site_fract_y
_atom_site_fract_z
_atom_site_U_iso_or_equiv
_atom_site_adp_type
_atom_site_occupancy
_atom_site_symmetry_multiplicity
_atom_site_calc_flag
W1 W 0.67771(5) 1.13562(5) 0.98529(4) 0.00928(16) Uani 1 1 d
W3 W 0.24410(6) 0.65625(5) 0.88350(4) 0.01095(16) Uani 1 1 d
W2 W 0.09538(5) 0.83549(6) 0.86561(4) 0.01063(16) Uani 1 1 d
W8 W 0.53073(5) 0.70783(5) 0.83035(4) 0.01080(16) Uani 1 1 d
W7 W 0.55630(5) 0.87184(5) 0.68903(4) 0.01008(16) Uani 1 1 d
W9 W 0.31372(5) 0.67899(5) 0.68366(4) 0.01067(16) Uani 1 1 d
W5 W 0.39293(5) 1.06608(5) 0.66888(4) 0.01016(16) Uani 1 1 d
W4 W 0.20932(5) 1.08404(5) 0.78724(4) 0.00999(16) Uani 1 1 d
W6 W 0.14818(5) 0.87644(5) 0.66337(4) 0.01000(16) Uani 1 1 d
W10 W 0.63833(5) 0.84032(5) 1.01893(4) 0.01094(16) Uani 1 1 d
Sb1 Sb 0.41537(9) 0.93134(9) 0.84054(6) 0.0088(2) Uani 1 1 d
Ni1 Ni 0.68425(17) 1.13379(17) 0.76813(12) 0.0099(4) Uani 1 1 d
O1L O 0.7208(10) 1.2918(10) 0.7706(7) 0.015(3) Uiso 1 1 d
O2L O 0.7569(13) 1.4237(12) 0.6964(9) 0.034(4) Uiso 1 1 d
N1 N 0.6782(12) 1.1010(11) 0.5828(8) 0.012(3) Uiso 1 1 d
H1 H 0.6629 1.0332 0.5768 0.014 Uiso 1 1 calc
N2 N 0.6934(13) 1.1553(13) 0.6538(9) 0.019(3) Uiso 1 1 d
C3 C 0.7158(17) 1.2541(16) 0.6374(12) 0.023(4) Uiso 1 1 d
C4 C 0.7146(17) 1.2619(16) 0.5562(12) 0.023(4) Uiso 1 1 d
H4 H 0.7289 1.324 0.5302 0.028 Uiso 1 1 calc
C5 C 0.6893(14) 1.1637(14) 0.5222(10) 0.014(3) Uiso 1 1 d
H5 H 0.6811 1.1433 0.4681 0.017 Uiso 1 1 calc
C6 C 0.7321(16) 1.3294(15) 0.7040(11) 0.019(4) Uiso 1 1 d
K1 K 0.8001(3) 0.9310(3) 0.8654(2) 0.0176(8) Uani 1 1 d
K2 K 0.5149(5) 0.7027(5) 1.1823(4) 0.0224(12) Uani 0.7 1 d
K3 K -0.0076(13) 0.5586(15) 0.7091(9) 0.034(4) Uani 0.3 1 d
Na1 Na 0.2006(7) 1.4250(6) 0.5262(5) 0.0243(17) Uiso 1 1 d
Na2 Na 0.2781(8) 0.4822(7) 1.1917(5) 0.0203(19) Uiso 0.8 1 d
Na3 Na 0.3262(6) 1.2187(6) 0.4925(4) 0.0195(15) Uiso 1 1 d
Na4 Na 0.0704(14) 1.3183(14) 0.8576(10) 0.043(4) Uiso 0.6 1 d
Na5 Na 0.3493(15) 1.4469(14) 0.9710(10) 0.045(4) Uiso 0.6 1 d
O1 O 0.8597(11) 1.1415(10) 0.7823(7) 0.019(3) Uiso 1 1 d
O46 O 0.1018(10) 1.0004(9) 0.7035(7) 0.015(2) Uiso 1 1 d
O1S O 0.2906(10) 0.8354(9) 0.8837(7) 0.012(2) Uiso 1 1 d
O1T O 0.6942(10) 1.1383(9) 0.8873(7) 0.012(2) Uiso 1 1 d
O1W O 0.0375(15) 1.3228(14) 0.5814(10) 0.042(4) Uiso 1 1 d
O3S O 0.4298(9) 0.8142(9) 0.7693(6) 0.009(2) Uiso 1 1 d
O3T O 0.1927(10) 0.5269(10) 0.8953(7) 0.016(3) Uiso 1 1 d
O2W O 0.0789(15) 1.5117(14) 0.4491(11) 0.046(4) Uiso 1 1 d
O2S O 0.3034(10) 0.9658(9) 0.7545(7) 0.012(2) Uiso 1 1 d
O2T O -0.0497(10) 0.8168(10) 0.8646(7) 0.016(3) Uiso 1 1 d
O3W O 0.1866(11) 1.2948(11) 0.4214(8) 0.023(3) Uiso 1 1 d
O8T O 0.6143(10) 0.6263(9) 0.8634(7) 0.014(2) Uiso 1 1 d
O4W O 0.3501(14) 1.5078(13) 0.4424(10) 0.038(4) Uiso 1 1 d
O7M O 0.6365(9) 0.9771(9) 0.7608(7) 0.011(2) Uiso 1 1 d
O7T O 0.6427(10) 0.8785(9) 0.6179(7) 0.014(2) Uiso 1 1 d
O5W O 0.3118(13) 1.3261(12) 0.6079(9) 0.032(3) Uiso 1 1 d
O9T O 0.2483(10) 0.5746(10) 0.6192(7) 0.016(3) Uiso 1 1 d
O6W O 0.4717(11) 1.3562(11) 0.4649(8) 0.024(3) Uiso 1 1 d
O5M O 0.5095(10) 1.1163(9) 0.7472(7) 0.014(2) Uiso 1 1 d
O5T O 0.4220(10) 1.1395(10) 0.5912(7) 0.015(3) Uiso 1 1 d
O7W O 0.1604(11) 1.0676(10) 0.4842(8) 0.021(3) Uiso 1 1 d
O4T O 0.1404(10) 1.1769(9) 0.8049(7) 0.012(2) Uiso 1 1 d
O8W O 0.087(3) 1.389(2) 0.7398(18) 0.097(9) Uiso 1 1 d
O6T O 0.0271(10) 0.8346(9) 0.5918(7) 0.014(2) Uiso 1 1 d
O9W O -0.0943(14) 1.3498(13) 0.9018(10) 0.037(4) Uiso 1 1 d
O10A O 0.5983(10) 0.7098(10) 1.0350(7) 0.016(3) Uiso 1 1 d
O10B O 0.7843(10) 0.8587(9) 1.0123(7) 0.013(2) Uiso 1 1 d
O10W O 0.1612(16) 1.3349(15) 0.9780(11) 0.048(4) Uiso 1 1 d
O11W O 0.6712(18) 0.5838(17) 1.1899(13) 0.064(6) Uiso 1 1 d
O13 O 0.2654(10) 0.7097(9) 0.9901(7) 0.013(2) Uiso 1 1 d
O12W O 0.4788(14) 0.5421(13) 1.2980(10) 0.038(4) Uiso 1 1 d
O12 O 0.1488(9) 0.8500(9) 0.9731(7) 0.011(2) Uiso 1 1 d
O13W O 0.3397(13) 0.5683(12) 1.0851(9) 0.030(3) Uiso 1 1 d
O14W O 0.2122(13) 0.3286(12) 1.2623(9) 0.031(3) Uiso 1 1 d
O15W O 0.0988(14) 0.4424(13) 1.1063(10) 0.040(4) Uiso 1 1 d
O17W O 0.8700(11) 0.9556(11) 0.7158(8) 0.024(3) Uiso 1 1 d
O18W O 0.9749(11) 1.1018(11) 0.9211(8) 0.024(3) Uiso 1 1 d
O23 O 0.0972(10) 0.6901(9) 0.8632(7) 0.011(2) Uiso 1 1 d
O38 O 0.4026(9) 0.6682(9) 0.8870(6) 0.010(2) Uiso 1 1 d
O39 O 0.2347(10) 0.6565(10) 0.7695(7) 0.016(3) Uiso 1 1 d
O24 O 0.1416(10) 0.9783(9) 0.8526(7) 0.012(2) Uiso 1 1 d
O26 O 0.1010(10) 0.8159(9) 0.7535(7) 0.013(2) Uiso 1 1 d
O78 O 0.6189(11) 0.7701(10) 0.7551(7) 0.019(3) Uiso 1 1 d
O89 O 0.4267(10) 0.6174(9) 0.7451(7) 0.012(2) Uiso 1 1 d
O79 O 0.4355(10) 0.7433(9) 0.6338(7) 0.012(2) Uiso 1 1 d
O57 O 0.4544(10) 0.9512(9) 0.6469(7) 0.012(2) Uiso 1 1 d
O69 O 0.2281(10) 0.7775(9) 0.6499(7) 0.015(2) Uiso 1 1 d
O45 O 0.2970(10) 1.1466(9) 0.7128(7) 0.011(2) Uiso 1 1 d
O56 O 0.2412(9) 0.9738(9) 0.6098(6) 0.009(2) Uiso 1 1 d
O101 O 0.5336(9) 1.1462(9) 0.9818(7) 0.011(2) Uiso 1 1 d
O110 O 0.6542(10) 1.0000(9) 1.0020(7) 0.013(2) Uiso 1 1 d
O810 O 0.5866(9) 0.8229(9) 0.9029(7) 0.010(2) Uiso 1 1 d
O410 O 0.3398(10) 1.1158(9) 0.8713(7) 0.014(2) Uiso 1 1 d
O16W O 0.0059(13) 1.1130(12) 0.5840(9) 0.031(3) Uiso 1 1 d

loop_
_atom_site_aniso_label
_atom_site_aniso_U_11
_atom_site_aniso_U_22
_atom_site_aniso_U_33
_atom_site_aniso_U_23
_atom_site_aniso_U_13
_atom_site_aniso_U_12
W1 0.0072(3) 0.0158(4) 0.0053(3) 0.0016(2) 0.0012(2) 0.0035(3)
W3 0.0100(3) 0.0153(4) 0.0074(3) 0.0013(3) 0.0015(2) 0.0028(3)
W2 0.0067(3) 0.0184(4) 0.0072(3) 0.0027(3) 0.0012(2) 0.0037(3)
W8 0.0092(3) 0.0163(4) 0.0074(3) 0.0016(3) 0.0005(2) 0.0047(3)
W7 0.0075(3) 0.0173(4) 0.0064(3) 0.0015(3) 0.0022(2) 0.0042(3)
W9 0.0087(3) 0.0172(4) 0.0062(3) 0.0010(3) 0.0008(2) 0.0038(3)
W5 0.0069(3) 0.0182(4) 0.0058(3) 0.0024(3) 0.0008(2) 0.0040(3)
W4 0.0069(3) 0.0175(4) 0.0063(3) 0.0017(3) 0.0007(2) 0.0048(3)
W6 0.0068(3) 0.0178(4) 0.0056(3) 0.0017(3) 0.0004(2) 0.0039(3)
W10 0.0082(3) 0.0174(4) 0.0075(3) 0.0010(3) 0.0005(2) 0.0043(3)
Sb1 0.0062(5) 0.0151(6) 0.0058(5) 0.0019(4) 0.0011(4) 0.0040(4)
Ni1 0.0053(9) 0.0169(12) 0.0085(10) 0.0010(8) 0.0026(8) 0.0039(8)
K1 0.0114(17) 0.030(2) 0.0128(18) 0.0061(16) 0.0010(14) 0.0071(15)
K2 0.024(3) 0.024(3) 0.021(3) 0.000(2) 0.009(2) 0.008(2)
K3 0.018(7) 0.053(11) 0.025(8) -0.002(7) 0.003(6) 0.000(7)

loop_
_atom_type_symbol
_atom_type_description
_atom_type_scat_dispersion_real
_atom_type_scat_dispersion_imag
_atom_type_scat_source
C C 0.0033 0.0016 'International Tables Vol C Tables 4.2.6.8 and 6.1.1.4'
H H 0 0 'International Tables Vol C Tables 4.2.6.8 and 6.1.1.4'
K K 0.2009 0.2494 'International Tables Vol C Tables 4.2.6.8 and 6.1.1.4'
N N 0.0061 0.0033 'International Tables Vol C Tables 4.2.6.8 and 6.1.1.4'
Na Na 0.0362 0.0249 'International Tables Vol C Tables 4.2.6.8 and 6.1.1.4'
Ni Ni 0.3393 1.1124 'International Tables Vol C Tables 4.2.6.8 and 6.1.1.4'
O O 0.0106 0.006 'International Tables Vol C Tables 4.2.6.8 and 6.1.1.4'
Sb Sb -0.5866 1.5461 'International Tables Vol C Tables 4.2.6.8 and 6.1.1.4'
W W -0.849 6.8722 'International Tables Vol C Tables 4.2.6.8 and 6.1.1.4'

loop_
_exptl_crystal_face_index_h
_exptl_crystal_face_index_k
_exptl_crystal_face_index_l
_exptl_crystal_face_perp_dist
-2 -4 24 0.0358
2 4 -24 0.0306
17 -4 3 0.0653
-17 4 1 0.1166
0 -18 -4 0.0066
0 18 1 0.038

loop_
_geom_angle_atom_site_label_1
_geom_angle_atom_site_label_2
_geom_angle_atom_site_label_3
_geom_angle
_geom_angle_site_symmetry_1
_geom_angle_site_symmetry_3
O1S W1 K1 125.1(3) 2_677 .
O1T W1 K1 54.0(4) . .
O1T W1 O1S 162.7(5) . 2_677
O1T W1 O13 95.4(5) . 2_677
O1T W1 O12 94.0(5) . 2_677
O1T W1 O101 103.2(5) . .
O1T W1 O110 103.0(5) . .
O13 W1 K1 131.8(3) 2_677 .
O13 W1 O1S 72.8(4) 2_677 2_677
O13 W1 O12 79.3(5) 2_677 2_677
O12 W1 K1 68.6(3) 2_677 .
O12 W1 O1S 71.8(4) 2_677 2_677
O101 W1 K1 129.9(4) . .
O101 W1 O1S 89.6(5) . 2_677
O101 W1 O13 89.2(5) . 2_677
O101 W1 O12 160.2(5) . 2_677
O101 W1 O110 98.4(5) . .
O110 W1 K1 55.8(4) . .
O110 W1 O1S 86.3(5) . 2_677
O110 W1 O13 157.8(5) . 2_677
O110 W1 O12 87.2(5) . 2_677
Na5 W3 K3 112.5(4) 1_545 .
O1S W3 K3 105.3(4) . .
O1S W3 Na5 141.4(4) . 1_545
O3T W3 K3 75.3(5) . .
O3T W3 Na5 41.5(5) . 1_545
O3T W3 O1S 169.1(5) . .
O3T W3 O13 99.2(5) . .
O3T W3 O23 97.3(5) . .
O3T W3 O38 102.1(5) . .
O3T W3 O39 101.8(6) . .
O13 W3 K3 137.8(4) . .
O13 W3 Na5 83.6(4) . 1_545
O13 W3 O1S 72.9(4) . .
O13 W3 O23 89.6(5) . .
O13 W3 O39 158.7(5) . .
O23 W3 K3 51.1(4) . .
O23 W3 Na5 135.5(4) . 1_545
O23 W3 O1S 75.6(4) . .
O23 W3 O39 84.5(5) . .
O38 W3 K3 128.8(4) . .
O38 W3 Na5 64.9(4) . 1_545
O38 W3 O1S 86.0(5) . .
O38 W3 O13 93.4(5) . .
O38 W3 O23 159.6(5) . .
O38 W3 O39 85.5(5) . .
O39 W3 K3 47.2(4) . .
O39 W3 Na5 114.6(5) . 1_545
O39 W3 O1S 85.8(5) . .
O1S W2 K1 161.5(3) . 1_455
O2T W2 K1 25.6(4) . 1_455
O2T W2 O1S 169.0(5) . .
O2T W2 O12 100.1(5) . .
O2T W2 O23 97.0(5) . .
O2T W2 O24 101.8(5) . .
O2T W2 O26 102.0(5) . .
O12 W2 K1 98.5(3) . 1_455
O12 W2 O1S 73.1(4) . .
O12 W2 O23 90.3(5) . .
O12 W2 O24 94.5(5) . .
O12 W2 O26 157.4(5) . .
O23 W2 K1 122.6(3) . 1_455
O23 W2 O1S 74.6(4) . .
O23 W2 O26 82.3(5) . .
O24 W2 K1 76.5(3) . 1_455
O24 W2 O1S 87.6(5) . .
O24 W2 O23 159.4(5) . .
O24 W2 O26 85.7(5) . .
O26 W2 K1 103.5(3) . 1_455
O26 W2 O1S 84.4(4) . .
O3S W8 K1 89.5(3) . .
O8T W8 K1 88.8(4) . .
O8T W8 O3S 171.4(5) . .
O8T W8 O38 102.3(5) . .
O8T W8 O78 97.4(5) . .
O8T W8 O89 99.0(5) . .
O8T W8 O810 103.0(5) . .
O38 W8 K1 132.2(3) . .
O38 W8 O3S 85.0(4) . .
O78 W8 K1 52.1(4) . .
O78 W8 O3S 75.0(5) . .
O78 W8 O38 159.8(5) . .
O78 W8 O89 88.3(5) . .
O89 W8 K1 140.3(3) . .
O89 W8 O3S 77.0(4) . .
O89 W8 O38 84.2(5) . .
O810 W8 K1 45.7(3) . .
O810 W8 O3S 81.7(4) . .
O810 W8 O38 86.6(5) . .
O810 W8 O78 93.5(5) . .
O810 W8 O89 157.5(5) . .
O3S W7 K1 89.7(3) . .
O7M W7 K1 39.5(4) . .
O7M W7 O3S 91.2(5) . .
O7M W7 O78 90.3(5) . .
O7M W7 O79 162.6(5) . .
O7M W7 O57 91.6(5) . .
O7T W7 K1 96.4(4) . .
O7T W7 O3S 163.4(5) . .
O7T W7 O7M 103.3(5) . .
O7T W7 O78 98.0(5) . .
O7T W7 O79 93.9(5) . .
O7T W7 O57 101.2(5) . .
O78 W7 K1 52.3(4) . .
O78 W7 O3S 73.5(4) . .
O78 W7 O79 85.0(5) . .
O79 W7 K1 137.0(3) . .
O79 W7 O3S 71.4(4) . .
O57 W7 K1 130.8(4) . .
O57 W7 O3S 86.2(4) . .
O57 W7 O78 159.7(5) . .
O57 W7 O79 87.2(5) . .
O3S W9 K3 120.2(4) . .
O9T W9 K3 67.9(5) . .
O9T W9 O3S 170.8(5) . .
O9T W9 O39 104.2(6) . .
O9T W9 O89 97.2(5) . .
O9T W9 O79 100.7(6) . .
O9T W9 O69 102.3(5) . .
O39 W9 K3 44.5(4) . .
O39 W9 O3S 81.5(5) . .
O39 W9 O89 85.5(5) . .
O39 W9 O69 88.9(5) . .
O89 W9 K3 114.5(4) . .
O89 W9 O3S 75.8(4) . .
O79 W9 K3 157.8(4) . .
O79 W9 O3S 73.1(5) . .
O79 W9 O39 154.3(5) . .
O79 W9 O89 85.1(5) . .
O79 W9 O69 92.0(5) . .
O69 W9 K3 73.0(5) . .
O69 W9 O3S 84.8(5) . .
O69 W9 O89 160.4(5) . .
O2S W5 K2 91.3(3) . 2_677
O5M W5 K2 43.6(4) . 2_677
O5M W5 O2S 88.1(5) . .
O5M W5 O57 91.2(5) . .
O5M W5 O45 91.2(5) . .
O5M W5 O56 159.0(5) . .
O5T W5 K2 93.7(4) . 2_677
O5T W5 O2S 163.9(5) . .
O5T W5 O5M 106.1(6) . .
O5T W5 O57 101.3(5) . .
O5T W5 O45 97.8(5) . .
O5T W5 O56 94.9(5) . .
O57 W5 K2 134.8(4) . 2_677
O57 W5 O2S 85.8(5) . .
O57 W5 O45 159.3(5) . .
O57 W5 O56 84.6(5) . .
O45 W5 K2 50.8(3) . 2_677
O45 W5 O2S 73.8(4) . .
O45 W5 O56 85.9(5) . .
O56 W5 K2 136.7(3) . 2_677
O56 W5 O2S 71.2(4) . .
O46 W4 K2 139.2(4) . 2_677
O46 W4 O2S 77.3(5) . .
O46 W4 O24 84.4(5) . .
O46 W4 O410 155.6(5) . .
O2S W4 K2 91.1(3) . 2_677
O4T W4 K2 87.4(4) . 2_677
O4T W4 O46 101.1(5) . .
O4T W4 O2S 175.4(5) . .
O4T W4 O24 100.3(5) . .
O4T W4 O45 100.6(5) . .
O4T W4 O410 102.4(5) . .
O24 W4 K2 133.6(4) . 2_677
O24 W4 O2S 83.9(4) . .
O45 W4 K2 50.3(4) . 2_677
O45 W4 O46 88.9(5) . .
O45 W4 O2S 75.2(4) . .
O45 W4 O24 159.0(5) . .
O45 W4 O410 93.2(5) . .
O410 W4 K2 48.9(4) . 2_677
O410 W4 O2S 79.7(5) . .
O410 W4 O24 85.0(5) . .
O46 W6 O2S 74.7(4) . .
O6T W6 O46 94.9(5) . .
O6T W6 O2S 168.0(5) . .
O6T W6 O26 103.3(5) . .
O6T W6 O69 102.1(5) . .
O6T W6 O56 100.3(5) . .
O26 W6 O46 85.0(5) . .
O26 W6 O2S 82.0(5) . .
O69 W6 O46 163.0(5) . .
O69 W6 O2S 88.4(5) . .
O69 W6 O26 90.9(5) . .
O69 W6 O56 93.0(5) . .
O56 W6 O46 84.0(5) . .
O56 W6 O2S 73.1(4) . .
O56 W6 O26 154.6(5) . .
K1 W10 K2 166.46(11) . .
O10A W10 K1 121.4(4) . .
O10A W10 K2 48.2(4) . .
O10A W10 O10B 101.9(6) . .
O10A W10 O101 91.3(5) . 2_677
O10A W10 O110 168.8(5) . .
O10A W10 O810 96.3(5) . .
O10A W10 O410 93.5(5) . 2_677
O10B W10 K1 47.7(4) . .
O10B W10 K2 121.4(4) . .
O10B W10 O101 166.6(5) . 2_677
O10B W10 O110 89.2(5) . .
O10B W10 O810 93.7(5) . .
O10B W10 O410 97.3(5) . 2_677
O101 W10 K1 122.9(3) 2_677 .
O101 W10 K2 69.3(3) 2_677 .
O110 W10 K1 67.0(3) . .
O110 W10 K2 124.7(3) . .
O110 W10 O101 77.6(4) . 2_677
O810 W10 K1 51.1(3) . .
O810 W10 K2 131.8(3) . .
O810 W10 O101 82.7(4) . 2_677
O810 W10 O110 83.5(5) . .
O410 W10 K1 132.2(4) 2_677 .
O410 W10 K2 50.0(4) 2_677 .
O410 W10 O101 83.8(5) 2_677 2_677
O410 W10 O110 84.3(5) 2_677 .
O410 W10 O810 163.4(5) 2_677 .
O1S Sb1 O3S 90.7(5) . .
O1S Sb1 O2S 92.3(5) . .
O2S Sb1 O3S 89.4(5) . .
O1L Ni1 K1 139.1(3) . .
O1L Ni1 K2 54.9(4) . 2_677
O1L Ni1 O1 89.9(5) . .
O1L Ni1 O5M 93.5(5) . .
N2 Ni1 O1L 79.5(6) . .
N2 Ni1 K1 120.1(5) . .
N2 Ni1 K2 104.2(5) . 2_677
N2 Ni1 O1 85.8(6) . .
N2 Ni1 O1T 169.7(6) . .
N2 Ni1 O5M 91.6(6) . .
K1 Ni1 K2 134.52(12) . 2_677
O1 Ni1 K1 59.4(4) . .
O1 Ni1 K2 139.5(4) . 2_677
O1T Ni1 O1L 91.2(5) . .
O1T Ni1 K1 64.8(3) . .
O1T Ni1 K2 73.4(3) . 2_677
O1T Ni1 O1 89.8(5) . .
O1T Ni1 O5M 93.4(5) . .
O7M Ni1 O1L 175.7(5) . .
O7M Ni1 N2 98.9(6) . .
O7M Ni1 K1 45.1(3) . .
O7M Ni1 K2 122.2(3) . 2_677
O7M Ni1 O1 93.9(5) . .
O7M Ni1 O1T 90.7(5) . .
O7M Ni1 O5M 82.5(5) . .
O5M Ni1 K1 119.1(3) . .
O5M Ni1 K2 45.1(4) . 2_677
O5M Ni1 O1 175.2(5) . .
Ni1 O1L K2 92.7(4) . 2_677
C6 O1L Ni1 114.8(12) . .
C6 O1L K2 112.1(11) . 2_677
C6 O2L K3 125.6(13) . 1_665
C6 O2L Na2 110.7(13) . 2_677
Na2 O2L K3 91.9(6) 2_677 1_665
C5 N1 N2 112.7(14) . .
N1 N2 Ni1 141.3(12) . .
C3 N2 Ni1 113.9(13) . .
C3 N2 N1 104.7(15) . .
N2 C3 C4 110.3(18) . .
N2 C3 C6 115.7(17) . .
C4 C3 C6 134.0(19) . .
C5 C4 C3 107.3(18) . .
C4 C5 N1 105.0(16) . .
O1L C6 C3 116.0(17) . .
O1L C6 Na2 76.8(10) . 2_677
O2L C6 O1L 122.4(18) . .
O2L C6 C3 121.5(17) . .
O2L C6 Na2 47.3(10) . 2_677
C3 C6 Na2 162.8(13) . 2_677
W10 K1 Ni1 108.80(10) . .
O1 K1 W10 135.0(3) . .
O1 K1 Ni1 34.4(2) . .
O1 K1 O1T 52.9(3) . .
O1 K1 O110 100.1(3) . .
O1T K1 W10 82.4(2) . .
O1T K1 Ni1 33.3(2) . .
O1T K1 O110 48.3(3) . .
O2T K1 W10 106.0(3) 1_655 .
O2T K1 Ni1 145.1(3) 1_655 .
O2T K1 O1 115.1(4) 1_655 .
O2T K1 O1T 160.3(4) 1_655 .
O2T K1 O7M 136.4(4) 1_655 .
O2T K1 O10B 83.6(4) 1_655 .
O2T K1 O17W 75.4(4) 1_655 .
O2T K1 O18W 90.5(4) 1_655 .
O2T K1 O78 90.9(4) 1_655 .
O2T K1 O110 134.7(3) 1_655 .
O2T K1 O810 114.0(4) 1_655 .
O7M K1 W10 100.5(3) . .
O7M K1 Ni1 32.4(3) . .
O7M K1 O1 61.1(3) . .
O7M K1 O1T 55.9(3) . .
O7M K1 O10B 128.5(4) . .
O7M K1 O17W 69.2(4) . .
O7M K1 O18W 112.0(4) . .
O7M K1 O78 56.5(4) . .
O7M K1 O110 84.9(3) . .
O7M K1 O810 73.4(3) . .
O10B K1 W10 28.0(2) . .
O10B K1 Ni1 130.2(3) . .
O10B K1 O1 140.9(4) . .
O10B K1 O1T 98.1(3) . .
O10B K1 O17W 159.0(4) . .
O10B K1 O78 103.9(4) . .
O10B K1 O110 51.4(3) . .
O10B K1 O810 58.6(3) . .
O17W K1 W10 162.2(3) . .
O17W K1 Ni1 70.7(3) . .
O17W K1 O1 53.8(4) . .
O17W K1 O1T 102.1(4) . .
O17W K1 O78 75.5(4) . .
O17W K1 O110 149.6(4) . .
O18W K1 W10 110.2(3) . .
O18W K1 Ni1 79.9(3) . .
O18W K1 O1 54.1(4) . .
O18W K1 O1T 69.8(4) . .
O18W K1 O10B 94.2(4) . .
O18W K1 O17W 87.4(4) . .
O18W K1 O78 161.9(4) . .
O18W K1 O110 87.7(4) . .
O18W K1 O810 138.6(4) . .
O78 K1 W10 86.7(3) . .
O78 K1 Ni1 88.8(3) . .
O78 K1 O1 109.5(3) . .
O78 K1 O1T 107.6(3) . .
O78 K1 O110 104.0(3) . .
O110 K1 W10 35.1(2) . .
O110 K1 Ni1 78.8(2) . .
O810 K1 W10 33.2(2) . .
O810 K1 Ni1 94.3(2) . .
O810 K1 O1 128.7(3) . .
O810 K1 O1T 82.9(3) . .
O810 K1 O17W 129.6(4) . .
O810 K1 O78 55.7(3) . .
O810 K1 O110 51.2(3) . .
W5 K2 W4 51.96(8) 2_677 2_677
W10 K2 W5 96.29(14) . 2_677
W10 K2 W4 56.24(9) . 2_677
O1L K2 W5 79.1(3) 2_677 2_677
O1L K2 W4 128.3(3) 2_677 2_677
O1L K2 W10 125.4(3) 2_677 .
O1L K2 Na2 53.6(3) 2_677 .
Na2 K2 W5 123.4(2) . 2_677
Na2 K2 W4 168.0(2) . 2_677
Na2 K2 W10 134.5(2) . .
O5M K2 W5 26.1(3) 2_677 2_677
O5M K2 W4 67.9(3) 2_677 2_677
O5M K2 W10 92.7(3) 2_677 .
O5M K2 O1L 60.4(4) 2_677 2_677
O5M K2 Na2 112.8(3) 2_677 .
O5M K2 O10A 119.2(4) 2_677 .
O5M K2 O12W 106.8(4) 2_677 .
O5M K2 O45 55.9(3) 2_677 2_677
O5M K2 O410 68.8(4) 2_677 2_677
O10A K2 W5 121.1(3) . 2_677
O10A K2 W4 73.7(3) . 2_677
O10A K2 W10 26.6(3) . .
O10A K2 O1L 133.8(4) . 2_677
O10A K2 Na2 114.2(3) . .
O10A K2 O12W 133.2(5) . .
O10A K2 O45 102.6(4) . 2_677
O10A K2 O410 54.9(4) . 2_677
O11W K2 W5 113.5(5) . 2_677
O11W K2 W4 80.6(5) . 2_677
O11W K2 W10 90.1(5) . .
O11W K2 O1L 142.0(6) . 2_677
O11W K2 Na2 92.9(5) . .
O11W K2 O5M 139.5(6) . 2_677
O11W K2 O10A 72.2(5) . .
O11W K2 O12W 67.3(6) . .
O11W K2 O45 84.2(5) . 2_677
O11W K2 O410 96.2(5) . 2_677
O12W K2 W5 96.3(4) . 2_677
O12W K2 W4 120.0(4) . 2_677
O12W K2 W10 157.1(4) . .
O12W K2 O1L 75.9(4) . 2_677
O12W K2 Na2 47.9(4) . .
O13W K2 W5 147.4(4) . 2_677
O13W K2 W4 150.3(4) . 2_677
O13W K2 W10 94.3(4) . .
O13W K2 O1L 69.7(4) . 2_677
O13W K2 Na2 40.3(4) . .
O13W K2 O5M 122.8(5) . 2_677
O13W K2 O10A 77.4(4) . .
O13W K2 O11W 97.2(6) . .
O13W K2 O12W 85.2(5) . .
O13W K2 O45 178.6(5) . 2_677
O13W K2 O410 122.9(4) . 2_677
O45 K2 W5 31.4(2) 2_677 2_677
O45 K2 W4 29.5(2) 2_677 2_677
O45 K2 W10 85.3(3) 2_677 .
O45 K2 O1L 109.5(4) 2_677 2_677
O45 K2 Na2 140.3(3) 2_677 .
O45 K2 O12W 95.7(4) 2_677 .
O410 K2 W5 66.4(3) 2_677 2_677
O410 K2 W4 29.9(2) 2_677 2_677
O410 K2 W10 30.6(2) 2_677 .
O410 K2 O1L 121.2(4) 2_677 2_677
O410 K2 Na2 162.1(3) 2_677 .
O410 K2 O12W 149.9(5) 2_677 .
O410 K2 O45 56.4(3) 2_677 2_677
W3 K3 W9 56.4(2) . .
W3 K3 Na1 153.9(5) . 2_576
W3 K3 Na2 103.2(4) . 2_567
W3 K3 Na4 65.3(3) . 1_545
W9 K3 Na1 102.4(4) . 2_576
W9 K3 Na4 95.3(4) . 1_545
O2L K3 W3 133.2(6) 1_445 .
O2L K3 W9 164.1(7) 1_445 .
O2L K3 Na1 71.4(4) 1_445 2_576
O2L K3 Na2 38.6(4) 1_445 2_567
O2L K3 Na4 81.1(5) 1_445 1_545
O2L K3 O14W 62.9(5) 1_445 2_567
O2L K3 O23 117.4(6) 1_445 .
O2L K3 O26 131.9(7) 1_445 .
Na2 K3 W9 156.8(5) 2_567 .
Na2 K3 Na1 93.7(4) 2_567 2_576
Na2 K3 Na4 83.6(4) 2_567 1_545
Na4 K3 Na1 137.4(5) 1_545 2_576
O2W K3 W3 148.1(6) 2_576 .
O2W K3 W9 93.4(5) 2_576 .
O2W K3 O2L 74.0(6) 2_576 1_445
O2W K3 Na1 28.8(4) 2_576 2_576
O2W K3 Na2 108.4(6) 2_576 2_567
O2W K3 Na4 112.8(7) 2_576 1_545
O2W K3 O8W 91.0(9) 2_576 1_545
O2W K3 O14W 101.0(7) 2_576 2_567
O2W K3 O23 164.5(8) 2_576 .
O2W K3 O39 120.1(7) 2_576 .
O2W K3 O26 118.0(7) 2_576 .
O8W K3 W3 74.6(7) 1_545 .
O8W K3 W9 79.4(7) 1_545 .
O8W K3 O2L 90.8(8) 1_545 1_445
O8W K3 Na1 119.4(8) 1_545 2_576
O8W K3 Na2 107.2(8) 1_545 2_567
O8W K3 Na4 27.8(7) 1_545 1_545
O8W K3 O14W 146.0(9) 1_545 2_567
O8W K3 O23 98.9(8) 1_545 .
O8W K3 O39 76.8(8) 1_545 .
O8W K3 O26 132.0(8) 1_545 .
O14W K3 W3 106.9(5) 2_567 .
O14W K3 W9 130.7(6) 2_567 .
O14W K3 Na1 74.4(4) 2_567 2_576
O14W K3 Na2 38.8(3) 2_567 2_567
O14W K3 Na4 120.7(5) 2_567 1_545
O14W K3 O26 69.0(5) 2_567 .
O23 K3 W3 29.5(3) . .
O23 K3 W9 76.9(4) . .
O23 K3 Na1 141.1(6) . 2_576
O23 K3 Na2 80.1(4) . 2_567
O23 K3 Na4 80.4(5) . 1_545
O23 K3 O14W 77.3(5) . 2_567
O23 K3 O26 46.8(4) . .
O39 K3 W3 29.4(3) . .
O39 K3 W9 27.0(3) . .
O39 K3 O2L 160.8(8) . 1_445
O39 K3 Na1 127.4(5) . 2_576
O39 K3 Na2 131.4(6) . 2_567
O39 K3 Na4 81.3(5) . 1_545
O39 K3 O14W 121.5(7) . 2_567
O39 K3 O23 51.9(4) . .
O39 K3 O26 55.9(4) . .
O26 K3 W3 60.5(3) . .
O26 K3 W9 62.6(3) . .
O26 K3 Na1 97.6(5) . 2_576
O26 K3 Na2 99.1(5) . 2_567
O26 K3 Na4 124.9(5) . 1_545
Na3 Na1 K3 101.4(3) . 2_576
O1W Na1 K3 97.0(5) . 2_576
O1W Na1 Na3 96.8(5) . .
O1W Na1 O4W 168.1(7) . .
O2W Na1 K3 34.5(5) . 2_576
O2W Na1 Na3 135.9(6) . .
O2W Na1 O1W 91.3(7) . .
O2W Na1 O3W 94.1(6) . .
O2W Na1 O4W 84.8(6) . .
O2W Na1 O5W 175.4(7) . .
O2W Na1 O9T 85.9(6) . 1_565
O3W Na1 K3 59.7(4) . 2_576
O3W Na1 Na3 42.2(4) . .
O3W Na1 O1W 94.9(6) . .
O3W Na1 O4W 74.2(5) . .
O3W Na1 O5W 85.5(5) . .
O4W Na1 K3 73.5(4) . 2_576
O4W Na1 Na3 78.4(4) . .
O5W Na1 K3 145.1(5) . 2_576
O5W Na1 Na3 44.3(4) . .
O5W Na1 O1W 84.1(6) . .
O5W Na1 O4W 99.4(6) . .
O9T Na1 K3 118.7(5) 1_565 2_576
O9T Na1 Na3 135.3(4) 1_565 .
O9T Na1 O1W 97.1(6) 1_565 .
O9T Na1 O3W 168.0(6) 1_565 .
O9T Na1 O4W 93.9(5) 1_565 .
O9T Na1 O5W 95.5(5) 1_565 .
O2L Na2 C6 22.0(5) 2_677 2_677
O2L Na2 K2 86.8(5) 2_677 .
O2L Na2 K3 49.5(5) 2_677 2_567
O2L Na2 Na5 155.5(6) 2_677 1_545
O2L Na2 O8T 149.9(6) 2_677 2_667
O2L Na2 O12W 71.6(6) 2_677 .
O2L Na2 O14W 84.5(6) 2_677 .
C6 Na2 K2 68.6(4) 2_677 .
C6 Na2 K3 65.1(5) 2_677 2_567
C6 Na2 Na5 133.8(5) 2_677 1_545
K2 Na2 K3 133.6(4) . 2_567
K2 Na2 Na5 75.9(3) . 1_545
K3 Na2 Na5 137.6(4) 2_567 1_545
O8T Na2 C6 151.4(6) 2_667 2_677
O8T Na2 K2 88.0(4) 2_667 .
O8T Na2 K3 137.2(5) 2_667 2_567
O8T Na2 Na5 48.1(4) 2_667 1_545
O8T Na2 O12W 81.4(5) 2_667 .
O8T Na2 O14W 82.8(5) 2_667 .
O12W Na2 C6 71.6(5) . 2_677
O12W Na2 K2 54.0(4) . .
O12W Na2 K3 112.5(5) . 2_567
O12W Na2 Na5 109.8(5) . 1_545
O13W Na2 O2L 121.0(7) . 2_677
O13W Na2 C6 99.0(6) . 2_677
O13W Na2 K2 48.8(4) . .
O13W Na2 K3 136.0(6) . 2_567
O13W Na2 Na5 34.9(5) . 1_545
O13W Na2 O8T 75.5(5) . 2_667
O13W Na2 O12W 98.9(6) . .
O13W Na2 O14W 154.4(7) . .
O13W Na2 O15W 82.3(6) . .
O14W Na2 C6 106.5(6) . 2_677
O14W Na2 K2 144.9(5) . .
O14W Na2 K3 57.7(5) . 2_567
O14W Na2 Na5 119.5(5) . 1_545
O14W Na2 O12W 91.0(6) . .
O15W Na2 O2L 103.2(6) . 2_677
O15W Na2 C6 103.0(6) . 2_677
O15W Na2 K2 125.1(5) . .
O15W Na2 K3 63.8(5) . 2_567
O15W Na2 Na5 74.2(5) . 1_545
O15W Na2 O8T 104.0(6) . 2_667
O15W Na2 O12W 174.6(7) . .
O15W Na2 O14W 90.0(6) . .
O3W Na3 Na1 43.1(4) . .
O3W Na3 O7T 96.9(5) . 2_676
O3W Na3 O5W 85.6(5) . .
O3W Na3 O7W 83.1(5) . .
O7T Na3 Na1 138.0(4) 2_676 .
O7T Na3 O5W 175.1(6) 2_676 .
O7T Na3 O7W 81.0(5) 2_676 .
O5W Na3 Na1 43.5(4) . .
O6W Na3 Na1 81.1(4) . .
O6W Na3 O3W 89.2(5) . .
O6W Na3 O7T 87.3(5) . 2_676
O6W Na3 O5W 88.6(6) . .
O6W Na3 O5T 103.4(5) . .
O6W Na3 O7W 165.1(6) . .
O5T Na3 Na1 124.7(4) . .
O5T Na3 O3W 161.4(6) . .
O5T Na3 O7T 97.2(5) . 2_676
O5T Na3 O5W 81.2(5) . .
O5T Na3 O7W 87.3(5) . .
O7W Na3 Na1 101.5(4) . .
O7W Na3 O5W 103.5(5) . .
Na5 Na4 K3 102.4(5) . 1_565
O3T Na4 K3 59.7(4) 1_565 1_565
O3T Na4 Na5 45.7(5) 1_565 .
O4T Na4 K3 120.7(6) . 1_565
O4T Na4 Na5 93.4(6) . .
O4T Na4 O3T 127.6(7) . 1_565
O8W Na4 K3 35.1(8) . 1_565
O8W Na4 Na5 100.1(10) . .
O8W Na4 O3T 74.3(9) . 1_565
O8W Na4 O4T 86.2(10) . .
O8W Na4 O9W 109.4(11) . .
O9W Na4 K3 77.7(6) . 1_565
O9W Na4 Na5 117.2(8) . .
O9W Na4 O3T 91.2(7) . 1_565
O9W Na4 O4T 141.1(9) . .
O10W Na4 K3 128.7(8) . 1_565
O10W Na4 Na5 40.8(6) . .
O10W Na4 O3T 71.1(7) . 1_565
O10W Na4 O4T 99.7(9) . .
O10W Na4 O8W 140.4(12) . .
O10W Na4 O9W 90.4(9) . .
W3 Na5 K2 111.8(4) 1_565 2_677
W3 Na5 Na2 99.1(4) 1_565 1_565
K2 Na5 Na2 149.1(5) 2_677 1_565
Na4 Na5 W3 76.0(4) . 1_565
Na4 Na5 K2 86.7(5) . 2_677
Na4 Na5 Na2 102.8(5) . 1_565
Na5 Na5 W3 104.6(7) 2_687 1_565
Na5 Na5 K2 76.8(6) 2_687 2_677
Na5 Na5 Na2 94.4(6) 2_687 1_565
Na5 Na5 Na4 162.5(9) 2_687 .
O3T Na5 W3 25.9(3) 1_565 1_565
O3T Na5 K2 110.2(6) 1_565 2_677
O3T Na5 Na2 98.1(6) 1_565 1_565
O3T Na5 Na4 50.7(5) 1_565 .
O3T Na5 Na5 130.3(9) 1_565 2_687
O3T Na5 O11W 67.8(7) 1_565 2_677
O10A Na5 W3 153.2(7) 2_677 1_565
O10A Na5 K2 44.2(4) 2_677 2_677
O10A Na5 Na2 105.9(6) 2_677 1_565
O10A Na5 Na4 88.9(7) 2_677 .
O10A Na5 Na5 83.3(7) 2_677 2_687
O10A Na5 O3T 137.0(9) 2_677 1_565
O10A Na5 O10W 83.3(8) 2_677 .
O10A Na5 O11W 80.9(8) 2_677 2_677
O10A Na5 O13W 132.9(9) 2_677 1_565
O10W Na5 W3 96.2(7) . 1_565
O10W Na5 K2 106.3(7) . 2_677
O10W Na5 Na2 70.6(6) . 1_565
O10W Na5 Na4 35.7(6) . .
O10W Na5 Na5 156.3(10) . 2_687
O10W Na5 O3T 71.6(7) . 1_565
O10W Na5 O11W 95.4(9) . 2_677
O10W Na5 O13W 92.1(8) . 1_565
O11W Na5 W3 72.5(6) 2_677 1_565
O11W Na5 K2 42.6(5) 2_677 2_677
O11W Na5 Na2 163.2(7) 2_677 1_565
O11W Na5 Na4 61.4(6) 2_677 .
O11W Na5 Na5 101.7(9) 2_677 2_687
O13W Na5 W3 73.8(5) 1_565 1_565
O13W Na5 K2 159.6(7) 1_565 2_677
O13W Na5 Na2 31.6(4) 1_565 1_565
O13W Na5 Na4 113.7(7) 1_565 .
O13W Na5 Na5 82.8(7) 1_565 2_687
O13W Na5 O3T 83.5(7) 1_565 1_565
O13W Na5 O11W 146.1(9) 1_565 2_677
Ni1 O1 K1 86.2(4) . .
W4 O46 W6 115.0(6) . .
W1 O1S W3 95.4(4) 2_677 .
W1 O1S W2 95.5(4) 2_677 .
W3 O1S W2 91.2(4) . .
Sb1 O1S W1 109.2(5) . 2_677
Sb1 O1S W3 130.0(6) . .
Sb1 O1S W2 127.1(5) . .
W1 O1T Ni1 170.4(7) . .
W1 O1T K1 101.3(5) . .
Ni1 O1T K1 81.9(4) . .
W8 O3S W9 91.7(4) . .
W7 O3S W8 94.9(4) . .
W7 O3S W9 96.1(4) . .
Sb1 O3S W8 114.2(5) . .
Sb1 O3S W7 111.2(5) . .
Sb1 O3S W9 139.5(5) . .
W3 O3T Na4 159.0(7) . 1_545
W3 O3T Na5 112.5(7) . 1_545
Na5 O3T Na4 83.7(6) 1_545 1_545
Na1 O2W K3 116.6(8) . 2_576
W5 O2S W4 93.8(4) . .
W5 O2S W6 96.0(4) . .
W4 O2S W6 92.5(4) . .
Sb1 O2S W5 111.9(5) . .
Sb1 O2S W4 116.5(5) . .
Sb1 O2S W6 136.9(6) . .
W2 O2T K1 138.2(6) . 1_455
Na3 O3W Na1 94.7(5) . .
W8 O8T Na2 137.9(7) . 2_667
W7 O7M Ni1 138.2(6) . .
W7 O7M K1 114.9(5) . .
Ni1 O7M K1 102.5(5) . .
W7 O7T Na3 142.6(7) . 2_676
Na1 O5W Na3 92.2(6) . .
W9 O9T Na1 166.7(7) . 1_545
W5 O5M Ni1 137.0(7) . .
W5 O5M K2 110.3(5) . 2_677
Ni1 O5M K2 103.4(5) . 2_677
W5 O5T Na3 139.3(7) . .
W4 O4T Na4 167.5(8) . .
Na4 O8W K3 117.1(13) . 1_565
W10 O10A K2 105.1(6) . .
W10 O10A Na5 144.6(8) . 2_677
Na5 O10A K2 101.4(6) 2_677 .
W10 O10B K1 104.2(5) . .
Na4 O10W Na5 103.5(9) . .
K2 O11W Na5 94.8(8) . 2_677
W3 O13 W1 118.3(6) . 2_677
Na2 O12W K2 78.1(5) . .
W2 O12 W1 119.3(6) . 2_677
Na2 O13W K2 90.9(6) . .
Na2 O13W Na5 113.6(8) . 1_545
Na5 O13W K2 128.8(7) 1_545 .
Na2 O14W K3 83.5(6) . 2_567
W3 O23 W2 118.4(6) . .
W3 O23 K3 99.4(5) . .
W2 O23 K3 117.3(6) . .
W3 O38 W8 145.2(6) . .
W3 O39 K3 103.4(6) . .
W9 O39 W3 147.7(7) . .
W9 O39 K3 108.5(6) . .
W2 O24 W4 146.2(7) . .
W2 O26 K3 104.4(5) . .
W6 O26 W2 147.1(7) . .
W6 O26 K3 108.3(5) . .
W8 O78 W7 116.6(6) . .
W8 O78 K1 98.2(5) . .
W7 O78 K1 96.0(5) . .
W8 O89 W9 115.1(6) . .
W9 O79 W7 119.4(6) . .
W7 O57 W5 144.3(7) . .
W6 O69 W9 155.4(7) . .
W5 O45 K2 97.7(4) . 2_677
W4 O45 W5 117.2(6) . .
W4 O45 K2 100.2(5) . 2_677
W6 O56 W5 119.7(5) . .
W1 O101 W10 178.4(7) . 2_677
W1 O110 W10 175.7(7) . .
W1 O110 K1 98.3(4) . .
W10 O110 K1 78.0(3) . .
W8 O810 W10 133.7(6) . .
W8 O810 K1 106.1(5) . .
W10 O810 K1 95.7(4) . .
W4 O410 W10 134.0(6) . 2_677
W4 O410 K2 101.2(5) . 2_677
W10 O410 K2 99.4(5) 2_677 2_677

loop_
_geom_bond_atom_site_label_1
_geom_bond_atom_site_label_2
_geom_bond_distance
_geom_bond_site_symmetry_2
W1 K1 4.087(4) .
W1 O1S 2.245(11) 2_677
W1 O1T 1.743(12) .
W1 O13 2.023(12) 2_677
W1 O12 2.083(11) 2_677
W1 O101 1.790(11) .
W1 O110 1.807(12) .
W3 K3 3.879(15) .
W3 Na5 3.634(17) 1_545
W3 O1S 2.324(12) .
W3 O3T 1.721(13) .
W3 O13 1.914(12) .
W3 O23 1.937(11) .
W3 O38 1.892(11) .
W3 O39 1.960(12) .
W2 K1 4.110(4) 1_455
W2 O1S 2.353(11) .
W2 O2T 1.723(12) .
W2 O12 1.859(11) .
W2 O23 1.951(12) .
W2 O24 1.887(12) .
W2 O26 1.968(12) .
W8 K1 3.808(4) .
W8 O3S 2.281(11) .
W8 O8T 1.720(12) .
W8 O38 1.952(11) .
W8 O78 1.906(13) .
W8 O89 1.945(12) .
W8 O810 1.871(12) .
W7 K1 3.816(4) .
W7 O3S 2.256(11) .
W7 O7M 1.818(12) .
W7 O7T 1.738(12) .
W7 O78 2.019(13) .
W7 O79 2.059(12) .
W7 O57 1.901(11) .
W9 K3 3.956(15) .
W9 O3S 2.318(11) .
W9 O9T 1.703(13) .
W9 O39 1.894(12) .
W9 O89 1.964(11) .
W9 O79 1.879(12) .
W9 O69 1.924(12) .
W5 K2 3.787(6) 2_677
W5 O2S 2.263(12) .
W5 O5M 1.779(12) .
W5 O5T 1.723(12) .
W5 O57 1.922(12) .
W5 O45 1.993(11) .
W5 O56 2.046(11) .
W4 K2 3.788(6) 2_677
W4 O46 1.908(12) .
W4 O2S 2.279(12) .
W4 O4T 1.708(12) .
W4 O24 1.948(12) .
W4 O45 1.893(11) .
W4 O410 1.927(12) .
W6 O46 2.017(12) .
W6 O2S 2.304(12) .
W6 O6T 1.730(12) .
W6 O26 1.888(12) .
W6 O69 1.857(12) .
W6 O56 1.880(11) .
W10 K1 3.629(4) .
W10 K2 3.744(6) .
W10 O10A 1.738(13) .
W10 O10B 1.760(12) .
W10 O101 2.148(11) 2_677
W10 O110 2.132(12) .
W10 O810 1.996(11) .
W10 O410 1.930(12) 2_677
Sb1 O1S 1.998(12) .
Sb1 O3S 2.024(11) .
Sb1 O2S 2.000(11) .
Ni1 O1L 2.049(13) .
Ni1 N2 2.028(16) .
Ni1 K1 3.690(4) .
Ni1 K2 3.823(6) 2_677
Ni1 O1 2.091(13) .
Ni1 O1T 2.047(12) .
Ni1 O7M 2.028(12) .
Ni1 O5M 2.057(12) .
O1L C6 1.29(2) .
O1L K2 3.131(13) 2_677
O2L C6 1.24(2) .
O2L K3 2.96(2) 1_665
O2L Na2 2.432(18) 2_677
N1 N2 1.37(2) .
N1 C5 1.37(2) .
N2 C3 1.33(3) .
C3 C4 1.41(3) .
C3 C6 1.46(3) .
C4 C5 1.37(3) .
C6 Na2 3.10(2) 2_677
K1 O1 3.182(14) .
K1 O1T 3.371(12) .
K1 O2T 2.661(13) 1_655
K1 O7M 2.676(12) .
K1 O10B 2.771(12) .
K1 O17W 2.861(14) .
K1 O18W 2.738(15) .
K1 O78 3.034(14) .
K1 O110 3.415(12) .
K1 O810 2.838(12) .
K2 W5 3.787(6) 2_677
K2 W4 3.788(6) 2_677
K2 O1L 3.131(13) 2_677
K2 Na2 3.614(11) .
K2 O5M 2.782(14) 2_677
K2 O10A 2.893(14) .
K2 O11W 2.76(2) .
K2 O12W 2.987(18) .
K2 O13W 2.718(17) .
K2 O45 2.963(13) 2_677
K2 O410 2.909(13) 2_677
K3 O2L 2.96(2) 1_445
K3 Na1 4.408(18) 2_576
K3 Na2 3.894(18) 2_567
K3 Na4 4.37(2) 1_545
K3 O2W 2.80(2) 2_576
K3 O8W 2.82(4) 1_545
K3 O14W 3.31(2) 2_567
K3 O23 3.06(2) .
K3 O39 2.925(19) .
K3 O26 3.39(2) .
Na1 K3 4.408(18) 2_576
Na1 Na3 3.547(11) .
Na1 O1W 2.471(19) .
Na1 O2W 2.38(2) .
Na1 O3W 2.433(16) .
Na1 O4W 2.575(18) .
Na1 O5W 2.445(17) .
Na1 O9T 2.422(15) 1_565
Na2 O2L 2.432(18) 2_677
Na2 C6 3.10(2) 2_677
Na2 K3 3.894(18) 2_567
Na2 Na5 4.09(2) 1_545
Na2 O8T 2.450(15) 2_667
Na2 O12W 2.741(19) .
Na2 O13W 2.337(17) .
Na2 O14W 2.457(18) .
Na2 O15W 2.365(19) .
Na3 O3W 2.390(15) .
Na3 O7T 2.412(14) 2_676
Na3 O5W 2.480(17) .
Na3 O6W 2.343(16) .
Na3 O5T 2.344(14) .
Na3 O7W 2.464(15) .
Na4 K3 4.37(2) 1_565
Na4 Na5 3.63(2) .
Na4 O3T 2.82(2) 1_565
Na4 O4T 2.47(2) .
Na4 O8W 2.29(3) .
Na4 O9W 2.39(2) .
Na4 O10W 2.17(3) .
Na5 W3 3.634(17) 1_565
Na5 K2 4.067(19) 2_677
Na5 Na2 4.09(2) 1_565
Na5 Na5 3.56(3) 2_687
Na5 O3T 2.61(2) 1_565
Na5 O10A 2.34(2) 2_677
Na5 O10W 2.44(3) .
Na5 O11W 2.77(3) 2_677
Na5 O13W 2.55(2) 1_565
O1S W1 2.245(11) 2_677
O3T Na4 2.82(2) 1_545
O3T Na5 2.61(2) 1_545
O2W K3 2.80(2) 2_576
O2T K1 2.661(13) 1_455
O8T Na2 2.450(15) 2_667
O7T Na3 2.412(14) 2_676
O9T Na1 2.422(15) 1_545
O5M K2 2.782(14) 2_677
O8W K3 2.82(4) 1_565
O10A Na5 2.34(2) 2_677
O11W Na5 2.77(3) 2_677
O13 W1 2.023(12) 2_677
O12 W1 2.083(11) 2_677
O13W Na5 2.55(2) 1_545
O14W K3 3.31(2) 2_567
O45 K2 2.963(13) 2_677
O101 W10 2.148(11) 2_677
O410 W10 1.930(12) 2_677
O410 K2 2.909(13) 2_677
